data_4318822
loop_
_publ_author_name
'Guo Dong'
'Pang Ke-liang'
'Duan Chun-ying'
'He Cheng'
'Meng Qing-jin'

_publ_contact_author_address
;
Coordination Chemistry Institute
The State Key Laboratory of Coordinaiton Chemistry
Nanjing University , Nanjing 210093
P. R. China
;
_publ_contact_author_email duancy@nju.edu.cn
_publ_contact_author_fax '00 86 25 331 4502'
_publ_contact_author_name 'Dr. Duan Chun-ying'
_publ_contact_author_phone '00 86 25 359 7006'
_publ_section_title
;
 Design and Crystal Structures of Triple Helicates with Crystallographic
 Idealized D3 Symmetry: The Role of Side Chain Effect on Crystal Packing
;
_journal_name_full 'Inorganic Chemistry'
_journal_page_first 5978
_journal_page_last 5985
_journal_paper_doi 10.1021/ic0203623
_journal_volume 41
_journal_year 2002
_chemical_formula_sum 'C78 H66 B4 Co2 F16 N12 O3'
_chemical_formula_weight 1684.53
_chemical_name_systematic
;
  ?
;
_space_group_IT_number 165
_symmetry_cell_setting trigonal
_symmetry_space_group_name_Hall '-P 3 2"c'
_symmetry_space_group_name_H-M 'P -3 c 1'
_atom_sites_solution_hydrogens geom
_atom_sites_solution_primary direct
_atom_sites_solution_secondary difmap
_audit_creation_method SHELXL-97
_cell_angle_alpha 90.00
_cell_angle_beta 90.00
_cell_angle_gamma 120.00
_cell_formula_units_Z 2
_cell_length_a 10.5469(8)
_cell_length_b 10.5469(8)
_cell_length_c 40.909(4)
_cell_measurement_reflns_used 1714
_cell_measurement_temperature 293(2)
_cell_measurement_theta_max 15.64
_cell_measurement_theta_min 2.54
_cell_volume 3940.9(6)
_computing_cell_refinement 'Bruker SMART'
_computing_data_collection 'Bruker SMART'
_computing_data_reduction 'Bruker SAINT'
_computing_molecular_graphics 'Bruker SHELXTL'
_computing_publication_material 'Bruker SHELXTL'
_computing_structure_refinement 'Bruker SHELXTL'
_computing_structure_solution 'Bruker SHELXTL'
_diffrn_ambient_temperature 293(2)
_diffrn_measured_fraction_theta_full 0.997
_diffrn_measured_fraction_theta_max 0.997
_diffrn_measurement_device_type 'CCD area detector'
_diffrn_measurement_method 'phi and omega scans'
_diffrn_radiation_monochromator graphite
_diffrn_radiation_source 'fine-focus sealed tube'
_diffrn_radiation_type MoK\a
_diffrn_radiation_wavelength 0.71073
_diffrn_reflns_av_R_equivalents 0.0862
_diffrn_reflns_av_sigmaI/netI 0.0973
_diffrn_reflns_limit_h_max 12
_diffrn_reflns_limit_h_min -12
_diffrn_reflns_limit_k_max 12
_diffrn_reflns_limit_k_min -12
_diffrn_reflns_limit_l_max 48
_diffrn_reflns_limit_l_min -46
_diffrn_reflns_number 18742
_diffrn_reflns_theta_full 24.99
_diffrn_reflns_theta_max 24.99
_diffrn_reflns_theta_min 2.44
_exptl_absorpt_coefficient_mu 0.515
_exptl_absorpt_correction_type none
_exptl_crystal_colour dark-red
_exptl_crystal_density_diffrn 1.420
_exptl_crystal_density_method 'not measured'
_exptl_crystal_description block
_exptl_crystal_F_000 1720
_exptl_crystal_size_max 0.3
_exptl_crystal_size_mid 0.2
_exptl_crystal_size_min 0.2
_refine_diff_density_max 0.604
_refine_diff_density_min -0.978
_refine_diff_density_rms 0.071
_refine_ls_extinction_method none
_refine_ls_goodness_of_fit_ref 1.042
_refine_ls_hydrogen_treatment mixed
_refine_ls_matrix_type full
_refine_ls_number_parameters 239
_refine_ls_number_reflns 2332
_refine_ls_number_restraints 222
_refine_ls_restrained_S_all 1.147
_refine_ls_R_factor_all 0.1527
_refine_ls_R_factor_gt 0.0729
_refine_ls_shift/su_max 0.000
_refine_ls_shift/su_mean 0.000
_refine_ls_structure_factor_coef Fsqd
_refine_ls_weighting_details 'calc w=1/[\s^2^(Fo^2^)+(0.0750P)^2^+0.0000P] where P=(Fo^2^+2Fc^2^)/3'
_refine_ls_weighting_scheme calc
_refine_ls_wR_factor_gt 0.1690
_refine_ls_wR_factor_ref 0.1947
_reflns_number_gt 1145
_reflns_number_total 2332
_reflns_threshold_expression >2sigma(I)
_cod_data_source_file ic0203623_04.cif
_cod_data_source_block complex_4
_cod_depositor_comments
;
The following automatic conversions were performed:

'_symmetry_cell_setting' value 'Trigonal' changed to 'trigonal'
according to the built-in table from CIF Core dictionary named
'cif_core.dic' version 2.4.1 from 2010-06-29.

Automatic conversion script
Id: cif_fix_values 1646 2011-03-28 12:23:43Z adriana 
;
_cod_original_cell_volume 3941.0(6)
_cod_database_code 4318822

loop_
_symmetry_equiv_pos_as_xyz
'x, y, z'
'-y, x-y, z'
'-x+y, -x, z'
'y, x, -z+1/2'
'x-y, -y, -z+1/2'
'-x, -x+y, -z+1/2'
'-x, -y, -z'
'y, -x+y, -z'
'x-y, x, -z'
'-y, -x, z-1/2'
'-x+y, y, z-1/2'
'x, x-y, z-1/2'

loop_
_atom_site_label
_atom_site_type_symbol
_atom_site_fract_x
_atom_site_fract_y
_atom_site_fract_z
_atom_site_U_iso_or_equiv
_atom_site_adp_type
_atom_site_occupancy
_atom_site_symmetry_multiplicity
_atom_site_calc_flag
_atom_site_refinement_flags
_atom_site_disorder_assembly
_atom_site_disorder_group
Co1 Co 1.0000 1.0000 0.39088(3) 0.0511(5) Uani 1 3 d S . .
N1 N 0.9012(6) 0.8069(5) 0.42004(10) 0.0546(13) Uani 1 1 d . . .
N2 N 0.7987(5) 0.8643(5) 0.36742(11) 0.0508(14) Uani 1 1 d . . .
C1 C 0.9546(8) 0.7766(8) 0.44625(17) 0.073(2) Uani 1 1 d . . .
H1A H 1.0534 0.8371 0.4510 0.087 Uiso 1 1 calc R . .
C2 C 0.8729(9) 0.6609(9) 0.46699(16) 0.081(2) Uani 1 1 d . . .
H2A H 0.9155 0.6429 0.4850 0.097 Uiso 1 1 calc R . .
C3 C 0.7281(9) 0.5737(8) 0.46028(18) 0.084(2) Uani 1 1 d . . .
H3A H 0.6685 0.4963 0.4740 0.100 Uiso 1 1 calc R . .
C4 C 0.6719(8) 0.6018(8) 0.43313(17) 0.071(2) Uani 1 1 d . . .
H4A H 0.5732 0.5431 0.4281 0.085 Uiso 1 1 calc R . .
C5 C 0.7612(7) 0.7173(7) 0.41318(14) 0.0523(16) Uani 1 1 d . . .
C6 C 0.7073(7) 0.7510(7) 0.38275(15) 0.0557(17) Uani 1 1 d . . .
C7 C 0.5530(7) 0.6525(8) 0.37222(17) 0.084(2) Uani 1 1 d . . .
H7A H 0.5330 0.6920 0.3530 0.125 Uiso 1 1 calc R . .
H7B H 0.4877 0.6448 0.3895 0.125 Uiso 1 1 calc R . .
H7C H 0.5388 0.5572 0.3674 0.125 Uiso 1 1 calc R . .
C8 C 0.7530(7) 0.9018(7) 0.33744(14) 0.0561(17) Uani 1 1 d U . .
C9 C 0.7107(7) 1.0026(7) 0.33773(15) 0.0591(17) Uani 1 1 d U . .
H9A H 0.7137 1.0543 0.3564 0.071 Uiso 1 1 calc R A 1
C10 C 0.661(6) 1.023(5) 0.3071(10) 0.058(7) Uani 0.50 1 d PU . 1
H10A H 0.6346 1.0948 0.3060 0.070 Uiso 0.50 1 calc PR . 1
C11 C 0.650(4) 0.949(3) 0.2796(9) 0.058(5) Uani 0.50 1 d PU . 1
C12 C 0.680(2) 0.841(2) 0.2815(6) 0.070(5) Uani 0.50 1 d PU . 1
H12A H 0.6670 0.7851 0.2628 0.084 Uiso 0.50 1 calc PR . 1
C13 C 0.730(3) 0.806(3) 0.3105(7) 0.080(6) Uani 0.50 1 d PU . 1
H13A H 0.7459 0.7268 0.3119 0.096 Uiso 0.50 1 calc PR . 1
C10' C 0.664(6) 1.049(5) 0.3125(10) 0.060(6) Uani 0.50 1 d PU . 2
H10B H 0.6265 1.1126 0.3133 0.072 Uiso 0.50 1 d PR . 2
C11' C 0.666(4) 0.996(3) 0.2827(10) 0.065(6) Uani 0.50 1 d PU . 2
C12' C 0.730(2) 0.907(2) 0.2791(6) 0.074(5) Uani 0.50 1 d PU . 2
H12B H 0.7479 0.8808 0.2587 0.089 Uiso 0.50 1 d PR . 2
C13' C 0.771(2) 0.859(2) 0.3073(6) 0.058(5) Uani 0.50 1 d PU . 2
H13B H 0.8204 0.8066 0.3056 0.069 Uiso 0.50 1 d PR . 2
O1 O 0.6105(13) 1.0438(16) 0.2513(7) 0.125(6) Uani 0.50 1 d PU . .
B2 B 0.3333 0.6667 0.4555(3) 0.159(6) Uani 1 3 d SDU . .
F21 F 0.3333 0.6667 0.4872(4) 0.186(7) Uani 0.50 3 d SPDU B 1
F22 F 0.4640(10) 0.7679(11) 0.4436(3) 0.142(4) Uani 0.50 1 d PDU B 1
F21' F 0.3333 0.6667 0.4242(4) 0.179(7) Uani 0.50 3 d SPDU B 2
F22' F 0.396(2) 0.7872(12) 0.4722(3) 0.240(7) Uani 0.50 1 d PDU B 2
B1 B 0.6667 0.3333 0.3718(4) 0.154(6) Uani 1 3 d SDU . .
F11 F 0.6667 0.3333 0.3379(4) 0.163(7) Uani 0.50 3 d SPDU C 1
F12 F 0.7863(8) 0.4564(8) 0.38681(18) 0.078(2) Uani 0.50 1 d PDU C 1
F11' F 0.6667 0.3333 0.4054(5) 0.231(8) Uani 0.50 3 d SPDU C 2
F12' F 0.5482(13) 0.2292(14) 0.3542(4) 0.203(5) Uani 0.50 1 d PDU C 2

loop_
_atom_site_aniso_label
_atom_site_aniso_U_11
_atom_site_aniso_U_22
_atom_site_aniso_U_33
_atom_site_aniso_U_23
_atom_site_aniso_U_13
_atom_site_aniso_U_12
Co1 0.0551(6) 0.0551(6) 0.0433(8) 0.000 0.000 0.0275(3)
N1 0.055(4) 0.059(3) 0.045(3) 0.002(2) -0.004(3) 0.025(3)
N2 0.057(3) 0.056(4) 0.043(3) -0.002(2) -0.002(2) 0.031(3)
C1 0.066(5) 0.075(5) 0.069(5) 0.012(4) -0.006(4) 0.030(4)
C2 0.101(7) 0.083(6) 0.058(5) 0.018(4) 0.002(5) 0.045(5)
C3 0.087(6) 0.070(5) 0.075(6) 0.016(4) 0.005(5) 0.026(5)
C4 0.062(5) 0.071(5) 0.068(5) 0.001(4) 0.002(4) 0.025(4)
C5 0.062(5) 0.052(4) 0.048(4) 0.000(3) 0.009(3) 0.032(4)
C6 0.060(5) 0.058(5) 0.051(4) -0.008(3) 0.000(3) 0.031(4)
C7 0.067(5) 0.078(5) 0.087(5) -0.007(4) -0.012(4) 0.022(5)
C8 0.056(4) 0.075(5) 0.044(4) -0.005(3) -0.002(3) 0.037(4)
C9 0.059(4) 0.076(5) 0.048(4) -0.006(3) -0.002(3) 0.038(4)
C10 0.070(8) 0.087(12) 0.040(11) 0.002(10) 0.006(9) 0.057(9)
C11 0.069(8) 0.101(12) 0.036(7) -0.003(9) 0.004(7) 0.067(9)
C12 0.078(11) 0.095(12) 0.043(7) -0.015(10) -0.002(8) 0.047(9)
C13 0.082(11) 0.092(12) 0.058(9) -0.010(10) -0.008(9) 0.038(9)
C10' 0.073(8) 0.087(12) 0.044(11) -0.010(8) 0.005(9) 0.058(9)
C11' 0.074(8) 0.101(13) 0.049(9) 0.001(11) -0.001(8) 0.065(10)
C12' 0.081(11) 0.101(12) 0.047(7) -0.009(9) 0.001(8) 0.051(9)
C13' 0.072(10) 0.078(11) 0.049(8) -0.004(9) -0.003(8) 0.057(8)
O1 0.119(8) 0.148(16) 0.089(7) 0.006(14) -0.006(9) 0.052(9)
B2 0.197(10) 0.197(10) 0.083(11) 0.000 0.000 0.098(5)
F21 0.233(11) 0.233(11) 0.093(12) 0.000 0.000 0.116(6)
F22 0.141(9) 0.146(9) 0.144(9) 0.003(7) 0.039(7) 0.077(7)
F21' 0.231(10) 0.231(10) 0.074(10) 0.000 0.000 0.115(5)
F22' 0.279(12) 0.200(11) 0.121(9) -0.005(8) -0.034(10) 0.030(11)
B1 0.143(8) 0.143(8) 0.176(13) 0.000 0.000 0.072(4)
F11 0.138(9) 0.138(9) 0.213(16) 0.000 0.000 0.069(4)
F12 0.064(5) 0.064(5) 0.099(6) 0.013(4) 0.022(4) 0.026(4)
F11' 0.225(10) 0.225(10) 0.241(16) 0.000 0.000 0.113(5)
F12' 0.148(10) 0.166(11) 0.284(14) 0.022(9) -0.028(9) 0.070(9)

loop_
_atom_type_symbol
_atom_type_description
_atom_type_scat_dispersion_real
_atom_type_scat_dispersion_imag
_atom_type_scat_source
C C 0.0033 0.0016 'International Tables Vol C Tables 4.2.6.8 and 6.1.1.4'
H H 0.0000 0.0000 'International Tables Vol C Tables 4.2.6.8 and 6.1.1.4'
B B 0.0013 0.0007 'International Tables Vol C Tables 4.2.6.8 and 6.1.1.4'
N N 0.0061 0.0033 'International Tables Vol C Tables 4.2.6.8 and 6.1.1.4'
O O 0.0106 0.0060 'International Tables Vol C Tables 4.2.6.8 and 6.1.1.4'
F F 0.0171 0.0103 'International Tables Vol C Tables 4.2.6.8 and 6.1.1.4'
Co Co 0.3494 0.9721 'International Tables Vol C Tables 4.2.6.8 and 6.1.1.4'

loop_
_geom_angle_atom_site_label_1
_geom_angle_atom_site_label_2
_geom_angle_atom_site_label_3
_geom_angle
_geom_angle_site_symmetry_1
_geom_angle_site_symmetry_3
_geom_angle_publ_flag
N2 Co1 N2 100.87(16) . 3_675 ?
N2 Co1 N2 100.87(16) . 2_765 ?
N2 Co1 N2 100.87(17) 3_675 2_765 ?
N2 Co1 N1 167.5(2) . 2_765 ?
N2 Co1 N1 91.67(19) 3_675 2_765 ?
N2 Co1 N1 76.1(2) 2_765 2_765 ?
N2 Co1 N1 76.1(2) . . ?
N2 Co1 N1 167.5(2) 3_675 . ?
N2 Co1 N1 91.67(19) 2_765 . ?
N1 Co1 N1 91.68(17) 2_765 . ?
N2 Co1 N1 91.67(19) . 3_675 ?
N2 Co1 N1 76.1(2) 3_675 3_675 ?
N2 Co1 N1 167.5(2) 2_765 3_675 ?
N1 Co1 N1 91.68(17) 2_765 3_675 ?
N1 Co1 N1 91.68(17) . 3_675 ?
C1 N1 C5 117.2(5) . . ?
C1 N1 Co1 128.4(5) . . ?
C5 N1 Co1 113.7(4) . . ?
C6 N2 C8 118.6(5) . . ?
C6 N2 Co1 116.7(4) . . ?
C8 N2 Co1 124.2(4) . . ?
N1 C1 C2 124.0(7) . . ?
C3 C2 C1 117.9(7) . . ?
C4 C3 C2 118.8(7) . . ?
C3 C4 C5 119.9(7) . . ?
N1 C5 C4 122.1(6) . . ?
N1 C5 C6 115.5(6) . . ?
C4 C5 C6 122.4(7) . . ?
N2 C6 C5 116.1(6) . . ?
N2 C6 C7 124.5(6) . . ?
C5 C6 C7 119.4(6) . . ?
C9 C8 C13' 115.4(11) . . ?
C9 C8 C13 124.0(14) . . ?
C13' C8 C13 21.6(14) . . ?
C9 C8 N2 119.8(5) . . ?
C13' C8 N2 124.0(12) . . ?
C13 C8 N2 115.0(14) . . ?
C10' C9 C8 128(2) . . ?
C10' C9 C10 14(3) . . ?
C8 C9 C10 114.0(19) . . ?
C11 C10 C9 126(4) . . ?
C12 C11 C10 118(3) . . ?
C12 C11 O1 118(2) . 5_675 ?
C10 C11 O1 123(3) . 5_675 ?
C12 C11 O1 140(3) . . ?
C10 C11 O1 102(3) . . ?
O1 C11 O1 28.1(13) 5_675 . ?
C11 C12 C13 123(2) . . ?
C12 C13 C8 114(2) . . ?
C9 C10' C11' 117(4) . . ?
C10' C11' C12' 119(3) . . ?
C10' C11' O1 120(3) . . ?
C12' C11' O1 120(3) . . ?
C10' C11' O1 136(4) . 5_675 ?
C12' C11' O1 101(2) . 5_675 ?
O1 C11' O1 28.5(13) . 5_675 ?
C13' C12' C11' 119(2) . . ?
C8 C13' C12' 120.1(19) . . ?
O1 O1 C11 86(4) 5_675 5_675 ?
O1 O1 C11' 80(4) 5_675 . ?
C11 O1 C11' 110.8(10) 5_675 . ?
O1 O1 C11' 71(3) 5_675 5_675 ?
C11 O1 C11' 15.5(18) 5_675 5_675 ?
C11' O1 C11' 110(3) . 5_675 ?
O1 O1 C11 66(3) 5_675 . ?
C11 O1 C11 105(3) 5_675 . ?
C11' O1 C11 15.1(17) . . ?
C11' O1 C11 100.8(12) 5_675 . ?
F21' B2 F22' 121.8(7) . . ?
F21' B2 F22' 121.8(7) . 2_665 ?
F22' B2 F22' 94.8(10) . 2_665 ?
F21' B2 F22' 121.8(7) . 3_565 ?
F22' B2 F22' 94.8(10) . 3_565 ?
F22' B2 F22' 94.8(10) 2_665 3_565 ?
F21' B2 F21 180.000(5) . . ?
F22' B2 F21 58.2(7) . . ?
F22' B2 F21 58.2(7) 2_665 . ?
F22' B2 F21 58.2(7) 3_565 . ?
F21' B2 F22 68.9(7) . 2_665 ?
F22' B2 F22 92.1(12) . 2_665 ?
F22' B2 F22 66.0(8) 2_665 2_665 ?
F22' B2 F22 160.1(13) 3_565 2_665 ?
F21 B2 F22 111.1(7) . 2_665 ?
F21' B2 F22 68.9(7) . . ?
F22' B2 F22 66.0(8) . . ?
F22' B2 F22 160.1(12) 2_665 . ?
F22' B2 F22 92.1(12) 3_565 . ?
F21 B2 F22 111.1(7) . . ?
F22 B2 F22 107.7(7) 2_665 . ?
F21' B2 F22 68.9(7) . 3_565 ?
F22' B2 F22 160.1(12) . 3_565 ?
F22' B2 F22 92.1(12) 2_665 3_565 ?
F22' B2 F22 66.0(9) 3_565 3_565 ?
F21 B2 F22 111.1(7) . 3_565 ?
F22 B2 F22 107.7(7) 2_665 3_565 ?
F22 B2 F22 107.7(7) . 3_565 ?
F11' B1 F12' 121.4(8) . 2_655 ?
F11' B1 F12' 121.4(8) . . ?
F12' B1 F12' 95.4(11) 2_655 . ?
F11' B1 F12' 121.4(8) . 3_665 ?
F12' B1 F12' 95.4(11) 2_655 3_665 ?
F12' B1 F12' 95.4(11) . 3_665 ?
F11' B1 F11 180.000(4) . . ?
F12' B1 F11 58.6(8) 2_655 . ?
F12' B1 F11 58.6(8) . . ?
F12' B1 F11 58.6(8) 3_665 . ?
F11' B1 F12 64.4(6) . 3_665 ?
F12' B1 F12 75.7(7) 2_655 3_665 ?
F12' B1 F12 86.1(6) . 3_665 ?
F12' B1 F12 171.1(10) 3_665 3_665 ?
F11 B1 F12 115.6(6) . 3_665 ?
F11' B1 F12 64.4(6) . . ?
F12' B1 F12 86.1(6) 2_655 . ?
F12' B1 F12 171.1(10) . . ?
F12' B1 F12 75.7(7) 3_665 . ?
F11 B1 F12 115.6(6) . . ?
F12 B1 F12 102.7(7) 3_665 . ?
F11' B1 F12 64.4(6) . 2_655 ?
F12' B1 F12 171.1(10) 2_655 2_655 ?
F12' B1 F12 75.7(7) . 2_655 ?
F12' B1 F12 86.1(6) 3_665 2_655 ?
F11 B1 F12 115.6(6) . 2_655 ?
F12 B1 F12 102.7(7) 3_665 2_655 ?
F12 B1 F12 102.7(7) . 2_655 ?

loop_
_geom_bond_atom_site_label_1
_geom_bond_atom_site_label_2
_geom_bond_distance
_geom_bond_site_symmetry_2
_geom_bond_publ_flag
Co1 N2 2.106(5) . ?
Co1 N2 2.106(5) 3_675 ?
Co1 N2 2.106(5) 2_765 ?
Co1 N1 2.129(5) 2_765 ?
Co1 N1 2.129(5) . ?
Co1 N1 2.129(5) 3_675 ?
N1 C1 1.323(7) . ?
N1 C5 1.326(7) . ?
N2 C6 1.265(7) . ?
N2 C8 1.443(7) . ?
C1 C2 1.379(9) . ?
C2 C3 1.360(9) . ?
C3 C4 1.359(9) . ?
C4 C5 1.374(8) . ?
C5 C6 1.484(8) . ?
C6 C7 1.491(8) . ?
C8 C9 1.343(8) . ?
C8 C13' 1.36(3) . ?
C8 C13 1.43(3) . ?
C9 C10' 1.34(6) . ?
C9 C10 1.41(5) . ?
C10 C11 1.34(4) . ?
C11 C12 1.33(4) . ?
C11 O1 1.56(4) 5_675 ?
C11 O1 1.71(5) . ?
C12 C13 1.42(3) . ?
C10' C11' 1.35(4) . ?
C11' C12' 1.40(4) . ?
C11' O1 1.60(4) . ?
C11' O1 1.67(5) 5_675 ?
C12' C13' 1.41(3) . ?
O1 O1 0.81(3) 5_675 ?
O1 C11 1.56(4) 5_675 ?
O1 C11' 1.67(5) 5_675 ?
B2 F21' 1.280(9) . ?
B2 F22' 1.296(9) . ?
B2 F22' 1.296(8) 2_665 ?
B2 F22' 1.296(9) 3_565 ?
B2 F21 1.298(10) . ?
B2 F22 1.343(8) 2_665 ?
B2 F22 1.343(8) . ?
B2 F22 1.343(8) 3_565 ?
B1 F11' 1.375(10) . ?
B1 F12' 1.383(9) 2_655 ?
B1 F12' 1.383(9) . ?
B1 F12' 1.383(9) 3_665 ?
B1 F11 1.390(10) . ?
B1 F12 1.419(7) 3_665 ?
B1 F12 1.419(7) . ?
B1 F12 1.419(7) 2_655 ?
